data_7103284
loop_
_publ_author_name
'Christinat, Nicolas'
'Scopelliti, Rosario'
'Severin, Kay'

_publ_section_title
;
 Boron-based rotaxanes by multicomponent self-assembly.
;
_journal_issue 31
_journal_name_full 'Chemical communications (Cambridge, England)'
_journal_page_first 3660
_journal_page_last 3662
_journal_paper_doi 10.1039/b805437a
_journal_year 2008
_chemical_formula_moiety 'C40 H24 B2 F12 N2 O4, C28 H40 O10, 3(C7 H8)'
_chemical_formula_sum 'C89 H88 B2 F12 N2 O14'
_chemical_formula_weight 1659.23
_chemical_name_systematic
;
?
;
_space_group_IT_number 2
_symmetry_cell_setting triclinic
_symmetry_space_group_name_Hall '-P 1'
_symmetry_space_group_name_H-M 'P -1'
_atom_sites_solution_hydrogens geom
_atom_sites_solution_primary direct
_atom_sites_solution_secondary difmap
_audit_creation_method SHELXL-97
_cell_angle_alpha 96.487(6)
_cell_angle_beta 107.062(6)
_cell_angle_gamma 92.798(6)
_cell_formula_units_Z 2
_cell_length_a 13.4013(9)
_cell_length_b 14.5562(10)
_cell_length_c 22.3107(17)
_cell_measurement_reflns_used 2987
_cell_measurement_temperature 140(2)
_cell_measurement_theta_max 27.5764
_cell_measurement_theta_min 2.5924
_cell_volume 4118.6(5)
_computing_cell_refinement
;
CrysAlis RED, Oxford Diffraction Ltd.,
Version 1.171.32.5 (release 08-05-2007 CrysAlis171 .NET)
(compiled May 8 2007,13:10:02)
;
_computing_data_collection
;
CrysAlis CCD, Oxford Diffraction Ltd.,
Version 1.171.32.5 (release 08-05-2007 CrysAlis171 .NET)
(compiled May 8 2007,13:10:02)
;
_computing_data_reduction
;
CrysAlis RED, Oxford Diffraction Ltd.,
Version 1.171.32.5 (release 08-05-2007 CrysAlis171 .NET)
(compiled May 8 2007,13:10:02)
;
_computing_molecular_graphics 'Bruker SHELXTL'
_computing_publication_material 'Bruker SHELXTL'
_computing_structure_refinement 'SHELXL-97 (Sheldrick, 1997)'
_computing_structure_solution 'SHELXS-97 (Sheldrick, 1990)'
_diffrn_ambient_temperature 140(2)
_diffrn_detector_area_resol_mean 8.2812
_diffrn_measured_fraction_theta_full 0.995
_diffrn_measured_fraction_theta_max 0.995
_diffrn_measurement_device_type 'Oxford Diffraction, KM4/Sapphire CCD'
_diffrn_measurement_method 'phi and omega scans'
_diffrn_radiation_monochromator graphite
_diffrn_radiation_source 'fine-focus sealed tube'
_diffrn_radiation_type MoK\a
_diffrn_radiation_wavelength 0.71073
_diffrn_reflns_av_R_equivalents 0.1597
_diffrn_reflns_av_sigmaI/netI 0.2857
_diffrn_reflns_limit_h_max 14
_diffrn_reflns_limit_h_min -14
_diffrn_reflns_limit_k_max 15
_diffrn_reflns_limit_k_min -15
_diffrn_reflns_limit_l_max 24
_diffrn_reflns_limit_l_min -24
_diffrn_reflns_number 26573
_diffrn_reflns_theta_full 22.98
_diffrn_reflns_theta_max 22.98
_diffrn_reflns_theta_min 2.60
_exptl_absorpt_coefficient_mu 0.107
_exptl_absorpt_correction_T_max 1.00000
_exptl_absorpt_correction_T_min 0.80453
_exptl_absorpt_correction_type multi-scan
_exptl_absorpt_process_details
;
CrysAlis RED, Oxford Diffraction Ltd.,
Version 1.171.32.5 (release 08-05-2007 CrysAlis171 .NET)
(compiled May 8 2007,13:10:02)
Empirical absorption correction using spherical harmonics,
implemented in SCALE3 ABSPACK scaling algorithm.
;
_exptl_crystal_colour yellow
_exptl_crystal_density_diffrn 1.338
_exptl_crystal_density_method 'not measured'
_exptl_crystal_description prismatic
_exptl_crystal_F_000 1732
_exptl_crystal_size_max 0.11
_exptl_crystal_size_mid 0.08
_exptl_crystal_size_min 0.07
_refine_diff_density_max 0.933
_refine_diff_density_min -0.382
_refine_diff_density_rms 0.111
_refine_ls_extinction_method none
_refine_ls_goodness_of_fit_ref 1.038
_refine_ls_hydrogen_treatment riding
_refine_ls_matrix_type full
_refine_ls_number_parameters 1141
_refine_ls_number_reflns 11389
_refine_ls_number_restraints 804
_refine_ls_restrained_S_all 1.037
_refine_ls_R_factor_all 0.3203
_refine_ls_R_factor_gt 0.1543
_refine_ls_shift/su_max 0.000
_refine_ls_shift/su_mean 0.000
_refine_ls_structure_factor_coef Fsqd
_refine_ls_weighting_details 'calc w=1/[\s^2^(Fo^2^)+(0.1917P)^2^+7.1509P] where P=(Fo^2^+2Fc^2^)/3'
_refine_ls_weighting_scheme calc
_refine_ls_wR_factor_gt 0.3282
_refine_ls_wR_factor_ref 0.4318
_reflns_number_gt 3936
_reflns_number_total 11389
_reflns_threshold_expression >2sigma(I)
_cod_data_source_file b805437a.txt
_cod_data_source_block rotaxane_2
_cod_depositor_comments
;
The following automatic conversions were performed:
'_symmetry_cell_setting' value 'Triclinic' changed to 'triclinic'
according to '/home/saulius/struct/CIF-dictionaries/cif_core.dic'
dictionary named 'cif_core.dic' version 2.4.1 from 2010-06-29.

Automatic conversion script
Id: cif_fix_enum 1527 2010-12-29 10:47:43Z saulius 
;
_cod_original_sg_symbol_H-M P-1
_cod_database_code 7103284

loop_
_symmetry_equiv_pos_as_xyz
'x, y, z'
'-x, -y, -z'

loop_
_atom_site_label
_atom_site_type_symbol
_atom_site_fract_x
_atom_site_fract_y
_atom_site_fract_z
_atom_site_U_iso_or_equiv
_atom_site_adp_type
_atom_site_occupancy
_atom_site_symmetry_multiplicity
_atom_site_calc_flag
_atom_site_refinement_flags
_atom_site_disorder_assembly
_atom_site_disorder_group
F1 F -0.2330(9) 0.5310(8) -0.1716(4) 0.131(5) Uani 1 1 d DU . .
F2 F -0.1083(8) 0.5247(8) -0.2112(5) 0.111(4) Uani 1 1 d DU . .
F3 F -0.2273(7) 0.6110(7) -0.2449(4) 0.089(3) Uani 1 1 d DU . .
F4A F -0.1409(17) 0.9429(14) -0.1621(7) 0.092(6) Uani 0.519(12) 1 d PDU A 1
F5A F 0.0090(10) 0.9744(10) -0.0899(9) 0.067(5) Uani 0.519(12) 1 d PDU A 1
F6A F -0.1253(13) 0.9568(11) -0.0644(8) 0.058(5) Uani 0.519(12) 1 d PDU A 1
F4B F -0.1877(11) 0.9199(13) -0.1434(9) 0.068(6) Uani 0.481(12) 1 d PDU A 2
F5B F -0.0410(14) 0.9417(12) -0.1573(9) 0.064(5) Uani 0.481(12) 1 d PDU A 2
F6B F -0.0570(19) 0.9764(15) -0.0640(8) 0.100(6) Uani 0.481(12) 1 d PDU A 2
F7 F 0.5398(9) 0.5631(7) 0.6932(5) 0.107(4) Uani 1 1 d DU . .
F8 F 0.5785(9) 0.6816(9) 0.7614(5) 0.123(4) Uani 1 1 d DU . .
F9 F 0.4254(8) 0.6564(8) 0.7016(5) 0.101(3) Uani 1 1 d DU . .
F10 F 0.6590(10) 0.9957(9) 0.6873(6) 0.157(5) Uani 1 1 d DU . .
F11 F 0.4945(9) 0.9886(8) 0.6533(7) 0.147(5) Uani 1 1 d DU . .
F12 F 0.5868(11) 1.0081(8) 0.5914(6) 0.140(5) Uani 1 1 d DU . .
O1 O 0.1321(6) 0.7572(6) 0.0740(4) 0.030(2) Uani 1 1 d . . .
O2 O 0.0327(5) 0.6124(5) 0.0534(4) 0.025(2) Uani 1 1 d . . .
O3 O 0.4821(7) 0.5950(7) 0.4555(5) 0.049(3) Uani 1 1 d . . .
O4 O 0.5570(7) 0.7362(7) 0.4411(4) 0.059(3) Uani 1 1 d . . .
O5 O 0.5190(6) 0.7227(5) 0.1644(4) 0.026(2) Uani 1 1 d . . .
O6 O 0.6924(6) 0.3864(6) 0.1676(3) 0.026(2) Uani 1 1 d . . .
O7 O 0.7588(6) 0.2248(5) 0.1159(4) 0.025(2) Uani 1 1 d . . .
O8 O 0.7168(6) 0.0953(5) 0.0050(4) 0.024(2) Uani 1 1 d . . .
O9 O 0.6108(6) 0.1442(6) -0.1163(4) 0.028(2) Uani 1 1 d . . .
O10 O 0.9894(7) 0.2868(6) 0.3376(4) 0.037(2) Uani 1 1 d . . .
O11 O 0.8237(6) 0.6277(6) 0.3263(4) 0.035(2) Uani 1 1 d . . .
O12 O 0.7520(6) 0.7908(6) 0.3748(4) 0.034(2) Uani 1 1 d . . .
O13 O 0.7892(6) 0.9078(6) 0.4924(4) 0.031(2) Uani 1 1 d . . .
O14 O 0.8901(6) 0.8516(6) 0.6115(4) 0.032(2) Uani 1 1 d . . .
N1 N 0.1906(7) 0.6220(6) 0.0164(4) 0.017(2) Uani 1 1 d U . .
N2 N 0.6781(7) 0.6196(7) 0.4931(6) 0.035(3) Uani 1 1 d . . .
B1 B 0.0932(10) 0.6772(11) 0.0282(7) 0.027(4) Uani 1 1 d . . .
B2 B 0.5698(13) 0.6731(12) 0.4858(8) 0.042(5) Uani 1 1 d . . .
C1 C 0.0914(8) 0.7464(9) 0.1236(5) 0.022(3) Uani 1 1 d U . .
C2 C 0.0992(9) 0.8068(9) 0.1756(5) 0.025(3) Uani 1 1 d U . .
H2 H 0.1394 0.8649 0.1834 0.029 Uiso 1 1 calc R . .
C3 C 0.0475(10) 0.7821(10) 0.2167(6) 0.038(3) Uani 1 1 d U . .
H3 H 0.0522 0.8236 0.2537 0.045 Uiso 1 1 calc R . .
C4 C -0.0127(11) 0.6956(11) 0.2051(6) 0.047(3) Uani 1 1 d U . .
H4 H -0.0483 0.6798 0.2341 0.057 Uiso 1 1 calc R . .
C5 C -0.0203(9) 0.6325(10) 0.1503(6) 0.037(3) Uani 1 1 d U . .
H5 H -0.0603 0.5743 0.1418 0.045 Uiso 1 1 calc R . .
C6 C 0.0325(9) 0.6590(9) 0.1099(5) 0.023(3) Uani 1 1 d U . .
C7 C 0.1902(9) 0.5300(9) 0.0129(6) 0.030(3) Uani 1 1 d U . .
H7 H 0.1296 0.4959 0.0154 0.036 Uiso 1 1 calc R . .
C8 C 0.2725(9) 0.4817(9) 0.0060(5) 0.025(3) Uani 1 1 d U . .
H8 H 0.2679 0.4159 0.0021 0.030 Uiso 1 1 calc R . .
C9 C 0.3631(8) 0.5319(8) 0.0048(5) 0.015(2) Uani 1 1 d U . .
C10 C 0.3619(9) 0.6257(8) 0.0071(5) 0.020(2) Uani 1 1 d U . .
H10 H 0.4217 0.6614 0.0049 0.024 Uiso 1 1 calc R . .
C11 C 0.2764(9) 0.6700(8) 0.0125(5) 0.020(3) Uani 1 1 d U . .
H11 H 0.2778 0.7355 0.0136 0.025 Uiso 1 1 calc R . .
C12 C 0.4542(8) 0.4803(8) 0.0013(5) 0.019(3) Uani 1 1 d U . .
H12 H 0.4476 0.4149 0.0007 0.022 Uiso 1 1 calc R . .
C13 C 0.0222(9) 0.7047(9) -0.0395(6) 0.025(3) Uani 1 1 d U . .
C14 C -0.0388(9) 0.6360(9) -0.0877(6) 0.029(3) Uani 1 1 d U . .
H14 H -0.0318 0.5724 -0.0828 0.035 Uiso 1 1 calc R . .
C15 C -0.1072(9) 0.6585(10) -0.1409(6) 0.035(3) Uani 1 1 d U . .
C16 C -0.1242(10) 0.7503(11) -0.1495(7) 0.042(3) Uani 1 1 d U . .
H16 H -0.1747 0.7651 -0.1862 0.050 Uiso 1 1 calc R . .
C17 C -0.0653(10) 0.8194(10) -0.1030(7) 0.041(3) Uani 1 1 d U A .
C18 C 0.0046(9) 0.7939(9) -0.0502(6) 0.030(3) Uani 1 1 d U . .
H18 H 0.0439 0.8422 -0.0186 0.036 Uiso 1 1 calc R . .
C19 C -0.1704(12) 0.5839(12) -0.1913(7) 0.068(4) Uani 1 1 d DU . .
C20 C -0.0837(10) 0.9190(10) -0.1121(7) 0.061(3) Uani 1 1 d DU . .
C21 C 0.4253(12) 0.6318(10) 0.4057(7) 0.044(3) Uani 1 1 d U . .
C22 C 0.3206(12) 0.5881(11) 0.3659(7) 0.056(3) Uani 1 1 d U . .
H22 H 0.2901 0.5323 0.3739 0.067 Uiso 1 1 calc R . .
C23 C 0.2714(13) 0.6348(11) 0.3167(8) 0.059(4) Uani 1 1 d U . .
H23 H 0.2078 0.6072 0.2868 0.070 Uiso 1 1 calc R . .
C24 C 0.3120(13) 0.7218(11) 0.3092(8) 0.060(4) Uani 1 1 d U . .
H24 H 0.2738 0.7541 0.2763 0.072 Uiso 1 1 calc R . .
C25 C 0.4079(11) 0.7608(10) 0.3497(7) 0.046(3) Uani 1 1 d U . .
H25 H 0.4362 0.8206 0.3466 0.055 Uiso 1 1 calc R . .
C26 C 0.4604(13) 0.7077(11) 0.3950(7) 0.051(3) Uani 1 1 d U . .
C27 C 0.7659(10) 0.6666(9) 0.4937(6) 0.033(3) Uani 1 1 d U . .
H27 H 0.7652 0.7312 0.4908 0.039 Uiso 1 1 calc R . .
C28 C 0.8584(9) 0.6255(9) 0.4985(5) 0.027(3) Uani 1 1 d U . .
H28 H 0.9202 0.6627 0.5011 0.032 Uiso 1 1 calc R . .
C29 C 0.8618(9) 0.5317(9) 0.4996(5) 0.021(2) Uani 1 1 d U . .
C30 C 0.7697(9) 0.4823(10) 0.4996(6) 0.032(3) Uani 1 1 d U . .
H30 H 0.7678 0.4173 0.5012 0.039 Uiso 1 1 calc R . .
C31 C 0.6816(10) 0.5288(10) 0.4974(6) 0.038(3) Uani 1 1 d U . .
H31 H 0.6204 0.4946 0.4990 0.045 Uiso 1 1 calc R . .
C32 C 0.9552(8) 0.4818(8) 0.5016(5) 0.018(3) Uani 1 1 d U . .
H32 H 0.9503 0.4175 0.5055 0.021 Uiso 1 1 calc R . .
C33 C 0.5820(13) 0.7149(12) 0.5548(8) 0.060(3) Uani 1 1 d U . .
C34 C 0.5557(11) 0.6640(12) 0.5996(7) 0.054(3) Uani 1 1 d U . .
H34 H 0.5434 0.5985 0.5893 0.064 Uiso 1 1 calc R . .
C35 C 0.5469(13) 0.7013(13) 0.6547(9) 0.071(3) Uani 1 1 d U . .
C36 C 0.5632(13) 0.7981(13) 0.6714(9) 0.072(4) Uani 1 1 d U . .
H36 H 0.5673 0.8250 0.7130 0.087 Uiso 1 1 calc R . .
C37 C 0.5732(14) 0.8536(13) 0.6269(10) 0.081(4) Uani 1 1 d U . .
C38 C 0.5837(13) 0.8074(12) 0.5669(8) 0.070(4) Uani 1 1 d U . .
H38 H 0.5920 0.8444 0.5359 0.084 Uiso 1 1 calc R . .
C39 C 0.5209(12) 0.6542(12) 0.7012(8) 0.078(4) Uani 1 1 d DU . .
C40 C 0.5809(14) 0.9605(14) 0.6383(9) 0.110(5) Uani 1 1 d DU . .
C41 C 0.4206(8) 0.7288(9) 0.1750(6) 0.027(3) Uani 1 1 d . . .
H41A H 0.4228 0.7074 0.2159 0.032 Uiso 1 1 calc R . .
H41B H 0.3660 0.6891 0.1409 0.032 Uiso 1 1 calc R . .
C42 C 0.5558(9) 0.6363(9) 0.1638(5) 0.022(3) Uani 1 1 d U . .
C43 C 0.5049(9) 0.5573(8) 0.1700(5) 0.020(3) Uani 1 1 d U . .
H43 H 0.4365 0.5587 0.1743 0.024 Uiso 1 1 calc R . .
C44 C 0.5524(9) 0.4724(9) 0.1702(5) 0.026(3) Uani 1 1 d U . .
H44 H 0.5157 0.4170 0.1740 0.031 Uiso 1 1 calc R . .
C45 C 0.6514(9) 0.4706(9) 0.1648(5) 0.024(3) Uani 1 1 d U . .
C46 C 0.7047(9) 0.5517(8) 0.1595(5) 0.023(3) Uani 1 1 d U . .
H46 H 0.7743 0.5508 0.1571 0.027 Uiso 1 1 calc R . .
C47 C 0.6577(9) 0.6335(9) 0.1575(5) 0.026(3) Uani 1 1 d U . .
H47 H 0.6936 0.6882 0.1520 0.031 Uiso 1 1 calc R . .
C48 C 0.7971(9) 0.3817(9) 0.1648(6) 0.028(3) Uani 1 1 d U . .
H48A H 0.8459 0.4243 0.2001 0.034 Uiso 1 1 calc R . .
H48B H 0.8023 0.4004 0.1244 0.034 Uiso 1 1 calc R . .
C49 C 0.8252(8) 0.2833(8) 0.1696(6) 0.024(3) Uani 1 1 d U . .
H49A H 0.8994 0.2791 0.1712 0.029 Uiso 1 1 calc R . .
H49B H 0.8159 0.2635 0.2088 0.029 Uiso 1 1 calc R . .
C50 C 0.7856(9) 0.1332(8) 0.1184(6) 0.026(3) Uani 1 1 d U . .
H50A H 0.7819 0.1132 0.1587 0.032 Uiso 1 1 calc R . .
H50B H 0.8583 0.1295 0.1167 0.032 Uiso 1 1 calc R . .
C51 C 0.7120(9) 0.0703(9) 0.0639(6) 0.028(3) Uani 1 1 d U . .
H51A H 0.7303 0.0055 0.0669 0.034 Uiso 1 1 calc R . .
H51B H 0.6396 0.0734 0.0662 0.034 Uiso 1 1 calc R . .
C52 C 0.6578(10) 0.0300(8) -0.0470(5) 0.026(3) Uani 1 1 d U . .
H52A H 0.5836 0.0240 -0.0477 0.031 Uiso 1 1 calc R . .
H52B H 0.6856 -0.0315 -0.0434 0.031 Uiso 1 1 calc R . .
C53 C 0.6662(9) 0.0636(8) -0.1053(5) 0.024(3) Uani 1 1 d U . .
H53A H 0.7409 0.0786 -0.1014 0.029 Uiso 1 1 calc R . .
H53B H 0.6369 0.0143 -0.1416 0.029 Uiso 1 1 calc R . .
C54 C 0.6036(9) 0.1741(9) -0.1758(6) 0.029(3) Uani 1 1 d . . .
H54A H 0.5480 0.1347 -0.2095 0.035 Uiso 1 1 calc R . .
H54B H 0.6708 0.1675 -0.1853 0.035 Uiso 1 1 calc R . .
C55 C 1.0908(10) 0.2748(10) 0.3303(6) 0.035(4) Uani 1 1 d . . .
H55A H 1.1450 0.3133 0.3653 0.042 Uiso 1 1 calc R . .
H55B H 1.0939 0.2948 0.2899 0.042 Uiso 1 1 calc R . .
C56 C 0.9527(9) 0.3754(9) 0.3369(5) 0.025(3) Uani 1 1 d U . .
C57 C 1.0092(10) 0.4544(9) 0.3329(5) 0.027(3) Uani 1 1 d U . .
H57 H 1.0794 0.4517 0.3320 0.032 Uiso 1 1 calc R . .
C58 C 0.9643(9) 0.5376(9) 0.3302(5) 0.024(3) Uani 1 1 d U . .
H58 H 1.0047 0.5920 0.3282 0.029 Uiso 1 1 calc R . .
C59 C 0.8622(9) 0.5437(9) 0.3303(5) 0.022(3) Uani 1 1 d U . .
C60 C 0.8065(9) 0.4624(9) 0.3337(5) 0.026(3) Uani 1 1 d U . .
H60 H 0.7362 0.4642 0.3346 0.031 Uiso 1 1 calc R . .
C61 C 0.8513(9) 0.3799(9) 0.3356(5) 0.030(3) Uani 1 1 d U . .
H61 H 0.8106 0.3249 0.3361 0.036 Uiso 1 1 calc R . .
C62 C 0.7195(10) 0.6328(9) 0.3259(6) 0.034(3) Uani 1 1 d U . .
H62A H 0.7106 0.6133 0.3652 0.041 Uiso 1 1 calc R . .
H62B H 0.6726 0.5908 0.2895 0.041 Uiso 1 1 calc R . .
C63 C 0.6915(10) 0.7323(9) 0.3211(6) 0.034(3) Uani 1 1 d U . .
H63A H 0.7040 0.7527 0.2829 0.041 Uiso 1 1 calc R . .
H63B H 0.6162 0.7357 0.3171 0.041 Uiso 1 1 calc R . .
C64 C 0.7101(10) 0.8765(8) 0.3811(6) 0.029(3) Uani 1 1 d U . .
H64A H 0.6418 0.8670 0.3891 0.035 Uiso 1 1 calc R . .
H64B H 0.6982 0.9040 0.3412 0.035 Uiso 1 1 calc R . .
C65 C 0.7829(10) 0.9415(8) 0.4343(5) 0.026(3) Uani 1 1 d U . .
H65A H 0.8533 0.9465 0.4285 0.031 Uiso 1 1 calc R . .
H65B H 0.7569 1.0040 0.4348 0.031 Uiso 1 1 calc R . .
C66 C 0.8578(10) 0.9696(10) 0.5428(5) 0.037(3) Uani 1 1 d U . .
H66A H 0.8370 1.0337 0.5404 0.044 Uiso 1 1 calc R . .
H66B H 0.9306 0.9686 0.5407 0.044 Uiso 1 1 calc R . .
C67 C 0.8505(11) 0.9372(10) 0.6045(6) 0.043(3) Uani 1 1 d U . .
H67A H 0.8904 0.9833 0.6408 0.051 Uiso 1 1 calc R . .
H67B H 0.7763 0.9327 0.6041 0.051 Uiso 1 1 calc R . .
C68 C 0.8898(11) 0.8222(9) 0.6691(7) 0.042(4) Uani 1 1 d . . .
H68A H 0.8212 0.8314 0.6761 0.051 Uiso 1 1 calc R . .
H68B H 0.9445 0.8602 0.7041 0.051 Uiso 1 1 calc R . .
C69 C 0.2813(10) 0.2013(9) -0.0240(6) 0.034(3) Uani 1 1 d U . .
C70 C 0.3728(10) 0.1810(8) -0.0387(6) 0.034(3) Uani 1 1 d U . .
H70 H 0.3693 0.1567 -0.0807 0.041 Uiso 1 1 calc R . .
C71 C 0.4666(11) 0.1960(9) 0.0071(7) 0.037(3) Uani 1 1 d U . .
H71 H 0.5287 0.1850 -0.0040 0.045 Uiso 1 1 calc R . .
C72 C 0.4744(11) 0.2272(9) 0.0699(7) 0.046(3) Uani 1 1 d U . .
H72 H 0.5398 0.2352 0.1023 0.055 Uiso 1 1 calc R . .
C73 C 0.3826(12) 0.2455(9) 0.0823(7) 0.045(3) Uani 1 1 d U . .
H73 H 0.3847 0.2684 0.1243 0.054 Uiso 1 1 calc R . .
C74 C 0.2867(11) 0.2318(9) 0.0356(7) 0.040(3) Uani 1 1 d U . .
H74 H 0.2245 0.2443 0.0460 0.048 Uiso 1 1 calc R . .
C75 C 0.1779(10) 0.1822(10) -0.0781(7) 0.059(4) Uani 1 1 d U . .
H75A H 0.1204 0.1687 -0.0608 0.088 Uiso 1 1 calc R . .
H75B H 0.1827 0.1288 -0.1078 0.088 Uiso 1 1 calc R . .
H75C H 0.1647 0.2369 -0.1003 0.088 Uiso 1 1 calc R . .
C76 C 1.2053(12) 0.7856(10) 0.5155(7) 0.049(3) Uani 1 1 d U . .
C77 C 1.1083(11) 0.8046(9) 0.5272(7) 0.044(3) Uani 1 1 d U . .
H77 H 1.1035 0.8167 0.5690 0.053 Uiso 1 1 calc R . .
C78 C 1.0232(11) 0.8045(9) 0.4755(7) 0.045(3) Uani 1 1 d U . .
H78 H 0.9579 0.8152 0.4824 0.054 Uiso 1 1 calc R . .
C79 C 1.0255(12) 0.7897(10) 0.4133(7) 0.053(3) Uani 1 1 d U . .
H79 H 0.9644 0.7926 0.3789 0.063 Uiso 1 1 calc R . .
C80 C 1.1164(12) 0.7713(10) 0.4034(7) 0.052(3) Uani 1 1 d U . .
H80 H 1.1196 0.7579 0.3614 0.062 Uiso 1 1 calc R . .
C81 C 1.2076(11) 0.7714(9) 0.4549(6) 0.040(3) Uani 1 1 d U . .
H81 H 1.2723 0.7613 0.4469 0.048 Uiso 1 1 calc R . .
C82 C 1.3037(13) 0.7832(11) 0.5705(8) 0.067(5) Uani 1 1 d U . .
H82A H 1.3653 0.7865 0.5554 0.100 Uiso 1 1 calc R . .
H82B H 1.3001 0.7254 0.5887 0.100 Uiso 1 1 calc R . .
H82C H 1.3091 0.8362 0.6029 0.100 Uiso 1 1 calc R . .
C83A C 0.7844(9) 0.0064(10) 0.2624(7) 0.053(3) Uani 0.694(12) 1 d PGU B 1
C84A C 0.7031(12) -0.0475(8) 0.2165(7) 0.049(4) Uani 0.694(12) 1 d PGU B 1
H84A H 0.7105 -0.1108 0.2044 0.059 Uiso 0.694(12) 1 calc PR B 1
C85A C 0.6110(10) -0.0086(10) 0.1883(6) 0.049(4) Uani 0.694(12) 1 d PGU B 1
H85A H 0.5554 -0.0454 0.1569 0.058 Uiso 0.694(12) 1 calc PR B 1
C86A C 0.6002(10) 0.0841(11) 0.2060(7) 0.054(4) Uani 0.694(12) 1 d PGU B 1
H86A H 0.5372 0.1107 0.1867 0.064 Uiso 0.694(12) 1 calc PR B 1
C87A C 0.6815(12) 0.1380(8) 0.2520(7) 0.054(4) Uani 0.694(12) 1 d PGU B 1
H87A H 0.6741 0.2014 0.2641 0.065 Uiso 0.694(12) 1 calc PR B 1
C88A C 0.7736(10) 0.0992(10) 0.2802(6) 0.052(4) Uani 0.694(12) 1 d PGU B 1
H88A H 0.8291 0.1360 0.3116 0.063 Uiso 0.694(12) 1 calc PR B 1
C89A C 0.8846(19) -0.0306(18) 0.2915(12) 0.068(6) Uani 0.694(12) 1 d PU B 1
H89A H 0.8729 -0.0975 0.2919 0.102 Uiso 0.694(12) 1 calc PR B 1
H89B H 0.9148 0.0003 0.3350 0.102 Uiso 0.694(12) 1 calc PR B 1
H89C H 0.9328 -0.0194 0.2670 0.102 Uiso 0.694(12) 1 calc PR B 1
C83B C 0.681(2) 0.039(2) 0.2368(16) 0.052(3) Uani 0.306(12) 1 d PGU B 2
C84B C 0.682(2) -0.053(2) 0.2115(14) 0.051(4) Uani 0.306(12) 1 d PGU B 2
H84B H 0.6212 -0.0832 0.1806 0.061 Uiso 0.306(12) 1 calc PR B 2
C85B C 0.771(3) -0.0995(19) 0.2316(16) 0.053(4) Uani 0.306(12) 1 d PGU B 2
H85B H 0.7715 -0.1621 0.2143 0.064 Uiso 0.306(12) 1 calc PR B 2
C86B C 0.860(2) -0.055(2) 0.2768(17) 0.056(5) Uani 0.306(12) 1 d PGU B 2
H86B H 0.9210 -0.0867 0.2905 0.067 Uiso 0.306(12) 1 calc PR B 2
C87B C 0.860(2) 0.037(2) 0.3021(15) 0.054(4) Uani 0.306(12) 1 d PGU B 2
H87B H 0.9203 0.0677 0.3330 0.065 Uiso 0.306(12) 1 calc PR B 2
C88B C 0.770(3) 0.0840(19) 0.2820(16) 0.053(4) Uani 0.306(12) 1 d PGU B 2
H88B H 0.7700 0.1466 0.2993 0.063 Uiso 0.306(12) 1 calc PR B 2
C89B C 0.585(4) 0.081(4) 0.212(3) 0.058(7) Uani 0.306(12) 1 d PU B 2
H89D H 0.5539 0.0573 0.1672 0.087 Uiso 0.306(12) 1 calc PR B 2
H89E H 0.5999 0.1487 0.2169 0.087 Uiso 0.306(12) 1 calc PR B 2
H89F H 0.5364 0.0661 0.2355 0.087 Uiso 0.306(12) 1 calc PR B 2

loop_
_atom_site_aniso_label
_atom_site_aniso_U_11
_atom_site_aniso_U_22
_atom_site_aniso_U_33
_atom_site_aniso_U_23
_atom_site_aniso_U_13
_atom_site_aniso_U_12
F1 0.162(10) 0.146(10) 0.050(6) -0.004(6) 0.005(7) -0.120(8)
F2 0.117(9) 0.107(9) 0.070(7) -0.038(7) -0.012(7) -0.002(7)
F3 0.065(6) 0.110(8) 0.062(6) 0.016(6) -0.026(5) -0.022(6)
F4A 0.108(12) 0.065(10) 0.098(11) 0.052(9) 0.008(10) 0.010(10)
F5A 0.060(9) 0.023(8) 0.132(11) 0.020(8) 0.044(9) 0.027(7)
F6A 0.044(10) 0.028(9) 0.118(11) 0.022(8) 0.039(9) 0.020(8)
F4B 0.071(11) 0.055(11) 0.092(11) 0.062(9) 0.023(9) 0.028(9)
F5B 0.068(10) 0.041(9) 0.107(10) 0.040(8) 0.049(9) 0.027(8)
F6B 0.098(13) 0.049(10) 0.132(12) 0.008(10) 0.005(12) 0.012(11)
F7 0.169(10) 0.082(8) 0.092(7) 0.016(7) 0.075(7) 0.006(8)
F8 0.142(10) 0.154(11) 0.072(7) -0.004(8) 0.043(7) -0.023(9)
F9 0.085(7) 0.116(9) 0.126(8) 0.041(7) 0.060(7) 0.014(7)
F10 0.162(11) 0.114(10) 0.169(12) -0.075(9) 0.051(10) -0.045(9)
F11 0.121(9) 0.077(8) 0.257(13) -0.030(9) 0.094(9) 0.040(7)
F12 0.215(12) 0.061(8) 0.149(11) 0.007(8) 0.065(10) 0.018(8)
O1 0.038(5) 0.022(5) 0.037(5) 0.001(4) 0.021(5) 0.005(4)
O2 0.018(4) 0.025(5) 0.034(5) 0.000(4) 0.014(4) -0.012(4)
O3 0.047(6) 0.042(6) 0.067(7) 0.008(6) 0.032(6) -0.006(5)
O4 0.047(6) 0.068(8) 0.043(6) 0.024(6) -0.017(5) -0.023(6)
O5 0.025(5) 0.015(5) 0.038(5) 0.005(4) 0.009(4) 0.006(4)
O6 0.025(5) 0.031(6) 0.022(5) 0.000(4) 0.009(4) 0.006(4)
O7 0.034(5) 0.013(5) 0.026(5) -0.003(4) 0.005(4) 0.012(4)
O8 0.039(5) 0.011(5) 0.022(5) -0.003(4) 0.014(4) -0.007(4)
O9 0.035(5) 0.026(5) 0.027(5) 0.004(4) 0.016(4) 0.008(4)
O10 0.039(6) 0.035(6) 0.042(6) 0.008(5) 0.022(5) 0.004(5)
O11 0.026(5) 0.035(6) 0.037(6) -0.006(5) 0.005(4) -0.002(5)
O12 0.031(5) 0.039(6) 0.017(5) -0.017(4) -0.006(4) -0.009(5)
O13 0.040(5) 0.029(5) 0.015(5) -0.001(4) 0.000(4) -0.009(5)
O14 0.048(6) 0.023(5) 0.031(5) 0.011(4) 0.018(5) 0.013(5)
N1 0.013(5) 0.014(5) 0.027(5) 0.004(4) 0.011(4) -0.008(4)
N2 0.015(6) 0.010(6) 0.087(9) 0.015(6) 0.023(6) -0.002(5)
B1 0.016(8) 0.033(10) 0.026(9) -0.007(8) 0.002(7) -0.016(7)
B2 0.043(11) 0.037(11) 0.058(12) 0.011(10) 0.035(10) -0.008(9)
C1 0.013(5) 0.029(6) 0.023(5) 0.005(5) 0.005(5) -0.007(5)
C2 0.024(5) 0.038(6) 0.012(5) -0.005(5) 0.008(5) 0.000(5)
C3 0.042(6) 0.056(7) 0.016(5) -0.004(5) 0.014(5) 0.010(6)
C4 0.047(6) 0.067(7) 0.028(6) 0.005(6) 0.012(5) 0.004(6)
C5 0.028(6) 0.056(7) 0.029(6) 0.011(5) 0.010(5) -0.002(6)
C6 0.015(5) 0.035(6) 0.020(5) 0.005(5) 0.010(5) -0.003(5)
C7 0.022(6) 0.028(7) 0.047(7) 0.011(6) 0.019(6) 0.004(6)
C8 0.021(5) 0.021(6) 0.039(6) 0.003(5) 0.017(5) 0.003(5)
C9 0.017(5) 0.021(5) 0.013(4) 0.006(4) 0.012(4) 0.006(4)
C10 0.028(5) 0.022(5) 0.019(5) 0.004(5) 0.022(4) 0.002(5)
C11 0.027(5) 0.016(5) 0.022(5) -0.012(5) 0.019(5) -0.004(5)
C12 0.028(5) 0.011(5) 0.022(5) 0.012(4) 0.012(4) 0.001(4)
C13 0.020(5) 0.027(6) 0.037(6) 0.007(5) 0.021(5) 0.003(5)
C14 0.022(6) 0.028(6) 0.043(6) 0.006(5) 0.019(5) -0.003(5)
C15 0.021(5) 0.050(6) 0.040(6) 0.005(5) 0.020(5) 0.001(5)
C16 0.032(6) 0.057(7) 0.046(6) 0.023(6) 0.020(5) 0.014(6)
C17 0.032(5) 0.050(6) 0.058(6) 0.024(5) 0.031(5) 0.011(5)
C18 0.026(5) 0.033(6) 0.047(6) 0.014(5) 0.031(5) 0.011(5)
C19 0.054(7) 0.086(8) 0.050(7) 0.006(7) 0.001(6) -0.009(7)
C20 0.052(7) 0.053(6) 0.087(7) 0.029(6) 0.029(6) 0.013(6)
C21 0.070(7) 0.039(7) 0.039(7) 0.023(6) 0.031(6) 0.023(6)
C22 0.069(7) 0.046(7) 0.061(7) 0.012(6) 0.028(6) 0.024(6)
C23 0.067(7) 0.046(7) 0.065(7) 0.013(6) 0.019(6) 0.011(6)
C24 0.067(7) 0.049(7) 0.068(7) 0.014(6) 0.019(6) 0.020(7)
C25 0.056(7) 0.030(7) 0.053(7) 0.018(6) 0.011(6) 0.015(6)
C26 0.072(7) 0.040(7) 0.048(7) 0.014(6) 0.023(6) 0.016(6)
C27 0.034(7) 0.012(6) 0.050(7) 0.005(6) 0.010(6) 0.001(6)
C28 0.030(6) 0.021(6) 0.033(6) 0.005(5) 0.015(5) 0.001(5)
C29 0.021(5) 0.027(5) 0.021(5) 0.009(4) 0.013(4) 0.004(4)
C30 0.026(6) 0.033(6) 0.039(6) 0.000(5) 0.014(5) -0.006(5)
C31 0.026(6) 0.039(8) 0.050(7) -0.002(6) 0.021(6) -0.018(6)
C32 0.023(6) 0.017(6) 0.018(6) 0.009(5) 0.010(5) 0.010(5)
C33 0.071(7) 0.057(7) 0.074(7) 0.030(7) 0.046(6) 0.030(7)
C34 0.052(6) 0.058(7) 0.073(7) 0.037(6) 0.039(6) 0.032(6)
C35 0.071(6) 0.071(7) 0.084(7) 0.024(7) 0.035(6) 0.019(6)
C36 0.078(7) 0.064(8) 0.083(8) -0.003(7) 0.039(7) 0.013(7)
C37 0.090(7) 0.057(7) 0.102(8) -0.002(7) 0.045(7) 0.004(7)
C38 0.086(7) 0.058(7) 0.084(8) 0.010(7) 0.053(7) -0.006(7)
C39 0.082(8) 0.085(8) 0.086(8) 0.030(7) 0.052(7) -0.005(8)
C40 0.120(9) 0.065(8) 0.142(9) -0.024(8) 0.050(8) 0.016(8)
C41 0.015(7) 0.033(9) 0.041(8) 0.006(7) 0.020(6) 0.004(6)
C42 0.032(6) 0.021(6) 0.017(5) 0.006(5) 0.012(5) -0.003(5)
C43 0.028(6) 0.024(6) 0.012(5) -0.004(5) 0.015(5) -0.003(5)
C44 0.035(6) 0.033(6) 0.014(5) -0.001(5) 0.017(5) 0.000(5)
C45 0.029(6) 0.020(6) 0.020(5) -0.007(5) 0.007(5) -0.003(5)
C46 0.023(6) 0.020(6) 0.029(5) -0.002(5) 0.016(5) -0.004(5)
C47 0.032(6) 0.020(6) 0.027(5) 0.005(5) 0.013(5) -0.005(5)
C48 0.017(6) 0.032(7) 0.036(7) 0.004(6) 0.011(5) 0.010(6)
C49 0.009(6) 0.033(7) 0.033(7) 0.008(6) 0.008(5) 0.005(5)
C50 0.022(6) 0.023(7) 0.038(7) 0.011(6) 0.011(5) 0.009(5)
C51 0.022(6) 0.020(7) 0.047(7) 0.012(6) 0.014(6) 0.000(5)
C52 0.036(6) 0.017(6) 0.029(6) -0.003(5) 0.020(6) 0.006(6)
C53 0.031(6) 0.022(7) 0.026(6) 0.000(5) 0.018(5) 0.002(6)
C54 0.021(7) 0.041(9) 0.031(8) -0.004(7) 0.018(6) 0.015(7)
C55 0.039(9) 0.044(10) 0.032(8) 0.017(7) 0.021(7) 0.005(8)
C56 0.028(6) 0.022(6) 0.024(5) 0.004(5) 0.006(5) 0.002(5)
C57 0.031(6) 0.027(6) 0.020(5) 0.001(5) 0.005(5) -0.002(5)
C58 0.030(6) 0.022(6) 0.018(5) 0.005(5) 0.006(5) -0.005(5)
C59 0.029(6) 0.019(6) 0.013(5) -0.002(5) 0.001(5) 0.003(5)
C60 0.026(6) 0.029(6) 0.017(5) -0.009(5) 0.003(5) 0.001(5)
C61 0.030(6) 0.025(6) 0.028(6) -0.004(5) 0.003(5) -0.009(5)
C62 0.032(7) 0.041(7) 0.017(6) -0.011(6) -0.004(6) -0.010(6)
C63 0.035(7) 0.036(7) 0.019(6) 0.002(6) -0.009(6) -0.008(6)
C64 0.043(7) 0.004(6) 0.040(7) 0.004(5) 0.015(6) 0.001(5)
C65 0.035(7) 0.011(6) 0.033(7) 0.001(5) 0.013(6) 0.004(5)
C66 0.042(7) 0.038(8) 0.022(7) -0.003(6) 0.001(6) -0.007(6)
C67 0.041(7) 0.041(8) 0.034(7) -0.012(6) 0.001(6) -0.012(7)
C68 0.050(10) 0.033(10) 0.056(10) 0.027(8) 0.024(8) 0.011(8)
C69 0.039(6) 0.020(6) 0.042(6) 0.011(5) 0.012(5) -0.004(5)
C70 0.047(6) 0.013(6) 0.045(6) 0.007(5) 0.017(5) 0.004(5)
C71 0.036(6) 0.018(6) 0.061(7) 0.019(6) 0.016(6) -0.002(5)
C72 0.045(6) 0.025(6) 0.059(7) 0.011(6) 0.001(6) -0.011(6)
C73 0.066(7) 0.027(6) 0.041(7) 0.004(6) 0.019(6) -0.004(6)
C74 0.047(6) 0.034(6) 0.048(6) 0.010(6) 0.028(6) 0.001(6)
C75 0.039(8) 0.043(9) 0.083(11) 0.021(8) -0.002(8) -0.004(8)
C76 0.053(6) 0.033(6) 0.060(7) -0.001(6) 0.023(6) -0.008(6)
C77 0.050(7) 0.028(6) 0.059(7) 0.000(6) 0.028(6) -0.005(6)
C78 0.046(6) 0.023(6) 0.062(7) -0.005(6) 0.020(6) -0.015(6)
C79 0.053(7) 0.036(7) 0.058(7) -0.015(6) 0.010(6) -0.012(6)
C80 0.054(7) 0.046(7) 0.050(7) -0.008(6) 0.014(6) -0.012(6)
C81 0.046(6) 0.036(6) 0.045(7) 0.000(6) 0.028(6) -0.006(6)
C82 0.083(11) 0.044(10) 0.076(11) 0.004(9) 0.030(9) 0.011(9)
C83A 0.059(7) 0.068(7) 0.032(6) 0.004(6) 0.018(5) -0.020(6)
C84A 0.057(7) 0.065(8) 0.027(6) 0.001(6) 0.018(6) -0.022(6)
C85A 0.056(7) 0.064(8) 0.027(6) 0.000(6) 0.020(6) -0.018(7)
C86A 0.057(8) 0.074(8) 0.032(7) -0.001(6) 0.023(6) -0.017(7)
C87A 0.058(7) 0.070(8) 0.035(6) -0.008(6) 0.023(6) -0.018(7)
C88A 0.057(7) 0.067(8) 0.032(6) -0.002(6) 0.020(5) -0.021(6)
C89A 0.069(11) 0.079(12) 0.046(10) 0.009(10) 0.007(9) -0.021(10)
C83B 0.058(7) 0.068(7) 0.031(6) 0.000(6) 0.020(5) -0.019(6)
C84B 0.057(7) 0.066(8) 0.028(7) 0.001(6) 0.019(6) -0.021(7)
C85B 0.060(8) 0.068(9) 0.032(7) 0.001(7) 0.021(7) -0.019(7)
C86B 0.061(9) 0.070(9) 0.035(8) 0.004(8) 0.018(7) -0.018(8)
C87B 0.059(8) 0.069(9) 0.033(7) 0.002(7) 0.018(7) -0.020(7)
C88B 0.058(7) 0.068(8) 0.032(7) -0.001(6) 0.021(6) -0.021(7)
C89B 0.058(11) 0.078(12) 0.037(11) -0.002(10) 0.021(10) -0.014(11)

loop_
_atom_type_symbol
_atom_type_description
_atom_type_scat_dispersion_real
_atom_type_scat_dispersion_imag
_atom_type_scat_source
C C 0.0033 0.0016 'International Tables Vol C Tables 4.2.6.8 and 6.1.1.4'
H H 0.0000 0.0000 'International Tables Vol C Tables 4.2.6.8 and 6.1.1.4'
B B 0.0013 0.0007 'International Tables Vol C Tables 4.2.6.8 and 6.1.1.4'
N N 0.0061 0.0033 'International Tables Vol C Tables 4.2.6.8 and 6.1.1.4'
O O 0.0106 0.0060 'International Tables Vol C Tables 4.2.6.8 and 6.1.1.4'
F F 0.0171 0.0103 'International Tables Vol C Tables 4.2.6.8 and 6.1.1.4'

loop_
_geom_angle_atom_site_label_1
_geom_angle_atom_site_label_2
_geom_angle_atom_site_label_3
_geom_angle
_geom_angle_site_symmetry_1
_geom_angle_site_symmetry_3
_geom_angle_publ_flag
C1 O1 B1 106.5(9) . . ?
C6 O2 B1 104.1(9) . . ?
C21 O3 B2 100.9(12) . . ?
C26 O4 B2 106.1(11) . . ?
C42 O5 C41 116.2(9) . . ?
C45 O6 C48 117.8(9) . . ?
C50 O7 C49 109.7(8) . . ?
C52 O8 C51 112.4(9) . . ?
C54 O9 C53 113.9(8) . . ?
C56 O10 C55 119.1(10) . . ?
C59 O11 C62 117.0(10) . . ?
C63 O12 C64 111.9(9) . . ?
C66 O13 C65 109.4(9) . . ?
C67 O14 C68 112.1(10) . . ?
C7 N1 C11 117.9(10) . . ?
C7 N1 B1 122.1(10) . . ?
C11 N1 B1 119.9(9) . . ?
C27 N2 C31 117.2(11) . . ?
C27 N2 B2 120.0(10) . . ?
C31 N2 B2 122.8(10) . . ?
O1 B1 O2 109.0(10) . . ?
O1 B1 N1 110.1(9) . . ?
O2 B1 N1 106.3(10) . . ?
O1 B1 C13 111.6(11) . . ?
O2 B1 C13 111.2(9) . . ?
N1 B1 C13 108.5(10) . . ?
O4 B2 O3 105.0(12) . . ?
O4 B2 C33 116.5(14) . . ?
O3 B2 C33 116.7(12) . . ?
O4 B2 N2 111.9(11) . . ?
O3 B2 N2 103.4(11) . . ?
C33 B2 N2 102.7(12) . . ?
C2 C1 O1 128.8(11) . . ?
C2 C1 C6 123.0(11) . . ?
O1 C1 C6 108.2(10) . . ?
C1 C2 C3 118.1(12) . . ?
C1 C2 H2 120.9 . . ?
C3 C2 H2 120.9 . . ?
C2 C3 C4 121.1(13) . . ?
C2 C3 H3 119.5 . . ?
C4 C3 H3 119.5 . . ?
C3 C4 C5 120.3(13) . . ?
C3 C4 H4 119.9 . . ?
C5 C4 H4 119.9 . . ?
C6 C5 C4 117.4(13) . . ?
C6 C5 H5 121.3 . . ?
C4 C5 H5 121.3 . . ?
O2 C6 C5 127.8(11) . . ?
O2 C6 C1 112.0(10) . . ?
C5 C6 C1 120.1(12) . . ?
N1 C7 C8 123.7(11) . . ?
N1 C7 H7 118.2 . . ?
C8 C7 H7 118.2 . . ?
C7 C8 C9 118.3(11) . . ?
C7 C8 H8 120.9 . . ?
C9 C8 H8 120.9 . . ?
C10 C9 C8 117.5(11) . . ?
C10 C9 C12 124.3(10) . . ?
C8 C9 C12 118.2(10) . . ?
C9 C10 C11 121.6(11) . . ?
C9 C10 H10 119.2 . . ?
C11 C10 H10 119.2 . . ?
N1 C11 C10 121.0(11) . . ?
N1 C11 H11 119.5 . . ?
C10 C11 H11 119.5 . . ?
C12 C12 C9 124.5(13) 2_665 . ?
C12 C12 H12 117.8 2_665 . ?
C9 C12 H12 117.8 . . ?
C18 C13 C14 114.9(12) . . ?
C18 C13 B1 123.5(12) . . ?
C14 C13 B1 120.9(11) . . ?
C15 C14 C13 121.5(13) . . ?
C15 C14 H14 119.2 . . ?
C13 C14 H14 119.2 . . ?
C14 C15 C16 121.8(14) . . ?
C14 C15 C19 120.2(13) . . ?
C16 C15 C19 118.0(13) . . ?
C17 C16 C15 118.0(13) . . ?
C17 C16 H16 121.0 . . ?
C15 C16 H16 121.0 . . ?
C18 C17 C16 118.5(14) . . ?
C18 C17 C20 123.3(14) . . ?
C16 C17 C20 118.2(13) . . ?
C13 C18 C17 125.3(14) . . ?
C13 C18 H18 117.4 . . ?
C17 C18 H18 117.4 . . ?
F1 C19 F3 107.4(12) . . ?
F1 C19 F2 104.5(13) . . ?
F3 C19 F2 102.7(12) . . ?
F1 C19 C15 113.0(12) . . ?
F3 C19 C15 116.7(13) . . ?
F2 C19 C15 111.4(12) . . ?
F6B C20 F4A 118.3(19) . . ?
F6B C20 F5B 112.8(15) . . ?
F4A C20 F5B 60.2(12) . . ?
F6B C20 F4B 111.1(15) . . ?
F4A C20 F4B 40.8(10) . . ?
F5B C20 F4B 100.4(12) . . ?
F6B C20 F5A 53.9(12) . . ?
F4A C20 F5A 110.9(14) . . ?
F5B C20 F5A 64.9(11) . . ?
F4B C20 F5A 142.7(15) . . ?
F6B C20 F6A 41.1(11) . . ?
F4A C20 F6A 104.8(14) . . ?
F5B C20 F6A 143.2(15) . . ?
F4B C20 F6A 76.7(12) . . ?
F5A C20 F6A 95.0(12) . . ?
F6B C20 C17 116.7(16) . . ?
F4A C20 C17 123.6(16) . . ?
F5B C20 C17 108.1(12) . . ?
F4B C20 C17 106.5(13) . . ?
F5A C20 C17 110.6(12) . . ?
F6A C20 C17 107.8(12) . . ?
C26 C21 O3 117.9(16) . . ?
C26 C21 C22 120.2(14) . . ?
O3 C21 C22 121.8(13) . . ?
C23 C22 C21 114.9(15) . . ?
C23 C22 H22 122.5 . . ?
C21 C22 H22 122.5 . . ?
C22 C23 C24 122.0(17) . . ?
C22 C23 H23 119.0 . . ?
C24 C23 H23 119.0 . . ?
C25 C24 C23 120.1(15) . . ?
C25 C24 H24 120.0 . . ?
C23 C24 H24 120.0 . . ?
C24 C25 C26 116.3(15) . . ?
C24 C25 H25 121.8 . . ?
C26 C25 H25 121.8 . . ?
C21 C26 C25 126.0(16) . . ?
C21 C26 O4 109.0(13) . . ?
C25 C26 O4 124.6(14) . . ?
N2 C27 C28 122.8(12) . . ?
N2 C27 H27 118.6 . . ?
C28 C27 H27 118.6 . . ?
C29 C28 C27 120.7(12) . . ?
C29 C28 H28 119.7 . . ?
C27 C28 H28 119.7 . . ?
C28 C29 C30 116.5(11) . . ?
C28 C29 C32 124.3(11) . . ?
C30 C29 C32 119.2(11) . . ?
C31 C30 C29 119.4(12) . . ?
C31 C30 H30 120.3 . . ?
C29 C30 H30 120.3 . . ?
N2 C31 C30 123.3(12) . . ?
N2 C31 H31 118.4 . . ?
C30 C31 H31 118.4 . . ?
C32 C32 C29 125.7(14) 2_766 . ?
C32 C32 H32 117.1 2_766 . ?
C29 C32 H32 117.1 . . ?
C38 C33 C34 115.5(16) . . ?
C38 C33 B2 117.2(15) . . ?
C34 C33 B2 123.7(16) . . ?
C35 C34 C33 124.8(17) . . ?
C35 C34 H34 117.6 . . ?
C33 C34 H34 117.6 . . ?
C34 C35 C36 119.4(18) . . ?
C34 C35 C39 127.4(18) . . ?
C36 C35 C39 113.2(17) . . ?
C37 C36 C35 119.4(18) . . ?
C37 C36 H36 120.3 . . ?
C35 C36 H36 120.3 . . ?
C36 C37 C38 117.6(17) . . ?
C36 C37 C40 123.5(18) . . ?
C38 C37 C40 118.8(17) . . ?
C33 C38 C37 122.0(17) . . ?
C33 C38 H38 119.0 . . ?
C37 C38 H38 119.0 . . ?
F9 C39 F8 104.9(13) . . ?
F9 C39 F7 107.2(13) . . ?
F8 C39 F7 101.9(13) . . ?
F9 C39 C35 115.3(15) . . ?
F8 C39 C35 116.3(15) . . ?
F7 C39 C35 110.1(14) . . ?
F10 C40 F12 105.7(15) . . ?
F10 C40 F11 104.0(14) . . ?
F12 C40 F11 104.7(15) . . ?
F10 C40 C37 112.9(16) . . ?
F12 C40 C37 119.0(16) . . ?
F11 C40 C37 109.3(15) . . ?
O5 C41 C54 108.1(10) . 2_665 ?
O5 C41 H41A 110.1 . . ?
C54 C41 H41A 110.1 2_665 . ?
O5 C41 H41B 110.1 . . ?
C54 C41 H41B 110.1 2_665 . ?
H41A C41 H41B 108.4 . . ?
C43 C42 O5 125.9(11) . . ?
C43 C42 C47 119.1(12) . . ?
O5 C42 C47 114.9(10) . . ?
C42 C43 C44 120.6(11) . . ?
C42 C43 H43 119.7 . . ?
C44 C43 H43 119.7 . . ?
C45 C44 C43 119.7(12) . . ?
C45 C44 H44 120.1 . . ?
C43 C44 H44 120.1 . . ?
O6 C45 C44 115.6(11) . . ?
O6 C45 C46 124.5(11) . . ?
C44 C45 C46 119.8(12) . . ?
C47 C46 C45 120.5(11) . . ?
C47 C46 H46 119.8 . . ?
C45 C46 H46 119.8 . . ?
C46 C47 C42 120.1(11) . . ?
C46 C47 H47 119.9 . . ?
C42 C47 H47 119.9 . . ?
O6 C48 C49 108.2(10) . . ?
O6 C48 H48A 110.1 . . ?
C49 C48 H48A 110.1 . . ?
O6 C48 H48B 110.1 . . ?
C49 C48 H48B 110.1 . . ?
H48A C48 H48B 108.4 . . ?
O7 C49 C48 108.7(9) . . ?
O7 C49 H49A 109.9 . . ?
C48 C49 H49A 109.9 . . ?
O7 C49 H49B 109.9 . . ?
C48 C49 H49B 109.9 . . ?
H49A C49 H49B 108.3 . . ?
O7 C50 C51 110.0(9) . . ?
O7 C50 H50A 109.7 . . ?
C51 C50 H50A 109.7 . . ?
O7 C50 H50B 109.7 . . ?
C51 C50 H50B 109.7 . . ?
H50A C50 H50B 108.2 . . ?
O8 C51 C50 111.4(10) . . ?
O8 C51 H51A 109.3 . . ?
C50 C51 H51A 109.3 . . ?
O8 C51 H51B 109.3 . . ?
C50 C51 H51B 109.3 . . ?
H51A C51 H51B 108.0 . . ?
O8 C52 C53 107.8(10) . . ?
O8 C52 H52A 110.1 . . ?
C53 C52 H52A 110.1 . . ?
O8 C52 H52B 110.1 . . ?
C53 C52 H52B 110.1 . . ?
H52A C52 H52B 108.5 . . ?
O9 C53 C52 110.4(9) . . ?
O9 C53 H53A 109.6 . . ?
C52 C53 H53A 109.6 . . ?
O9 C53 H53B 109.6 . . ?
C52 C53 H53B 109.6 . . ?
H53A C53 H53B 108.1 . . ?
O9 C54 C41 110.2(10) . 2_665 ?
O9 C54 H54A 109.6 . . ?
C41 C54 H54A 109.6 2_665 . ?
O9 C54 H54B 109.6 . . ?
C41 C54 H54B 109.6 2_665 . ?
H54A C54 H54B 108.1 . . ?
O10 C55 C68 109.0(11) . 2_766 ?
O10 C55 H55A 109.9 . . ?
C68 C55 H55A 109.9 2_766 . ?
O10 C55 H55B 109.9 . . ?
C68 C55 H55B 109.9 2_766 . ?
H55A C55 H55B 108.3 . . ?
C61 C56 C57 119.0(12) . . ?
C61 C56 O10 116.1(11) . . ?
C57 C56 O10 124.8(11) . . ?
C56 C57 C58 120.2(12) . . ?
C56 C57 H57 119.9 . . ?
C58 C57 H57 119.9 . . ?
C59 C58 C57 121.4(12) . . ?
C59 C58 H58 119.3 . . ?
C57 C58 H58 119.3 . . ?
O11 C59 C58 117.6(11) . . ?
O11 C59 C60 125.2(11) . . ?
C58 C59 C60 117.2(12) . . ?
C61 C60 C59 121.0(12) . . ?
C61 C60 H60 119.5 . . ?
C59 C60 H60 119.5 . . ?
C56 C61 C60 121.2(12) . . ?
C56 C61 H61 119.4 . . ?
C60 C61 H61 119.4 . . ?
O11 C62 C63 109.0(11) . . ?
O11 C62 H62A 109.9 . . ?
C63 C62 H62A 109.9 . . ?
O11 C62 H62B 109.9 . . ?
C63 C62 H62B 109.9 . . ?
H62A C62 H62B 108.3 . . ?
O12 C63 C62 110.1(9) . . ?
O12 C63 H63A 109.6 . . ?
C62 C63 H63A 109.6 . . ?
O12 C63 H63B 109.6 . . ?
C62 C63 H63B 109.6 . . ?
H63A C63 H63B 108.2 . . ?
O12 C64 C65 110.6(10) . . ?
O12 C64 H64A 109.5 . . ?
C65 C64 H64A 109.5 . . ?
O12 C64 H64B 109.5 . . ?
C65 C64 H64B 109.5 . . ?
H64A C64 H64B 108.1 . . ?
O13 C65 C64 109.5(10) . . ?
O13 C65 H65A 109.8 . . ?
C64 C65 H65A 109.8 . . ?
O13 C65 H65B 109.8 . . ?
C64 C65 H65B 109.8 . . ?
H65A C65 H65B 108.2 . . ?
O13 C66 C67 107.2(10) . . ?
O13 C66 H66A 110.3 . . ?
C67 C66 H66A 110.3 . . ?
O13 C66 H66B 110.3 . . ?
C67 C66 H66B 110.3 . . ?
H66A C66 H66B 108.5 . . ?
O14 C67 C66 110.7(11) . . ?
O14 C67 H67A 109.5 . . ?
C66 C67 H67A 109.5 . . ?
O14 C67 H67B 109.5 . . ?
C66 C67 H67B 109.5 . . ?
H67A C67 H67B 108.1 . . ?
O14 C68 C55 111.1(12) . 2_766 ?
O14 C68 H68A 109.4 . . ?
C55 C68 H68A 109.4 2_766 . ?
O14 C68 H68B 109.4 . . ?
C55 C68 H68B 109.4 2_766 . ?
H68A C68 H68B 108.0 . . ?
C74 C69 C70 119.4(13) . . ?
C74 C69 C75 123.5(13) . . ?
C70 C69 C75 117.1(13) . . ?
C71 C70 C69 119.9(13) . . ?
C71 C70 H70 120.0 . . ?
C69 C70 H70 120.0 . . ?
C70 C71 C72 121.8(14) . . ?
C70 C71 H71 119.1 . . ?
C72 C71 H71 119.1 . . ?
C73 C72 C71 116.3(14) . . ?
C73 C72 H72 121.9 . . ?
C71 C72 H72 121.9 . . ?
C72 C73 C74 122.2(14) . . ?
C72 C73 H73 118.9 . . ?
C74 C73 H73 118.9 . . ?
C69 C74 C73 120.4(14) . . ?
C69 C74 H74 119.8 . . ?
C73 C74 H74 119.8 . . ?
C69 C75 H75A 109.5 . . ?
C69 C75 H75B 109.5 . . ?
H75A C75 H75B 109.5 . . ?
C69 C75 H75C 109.5 . . ?
H75A C75 H75C 109.5 . . ?
H75B C75 H75C 109.5 . . ?
C81 C76 C77 118.8(15) . . ?
C81 C76 C82 121.1(14) . . ?
C77 C76 C82 120.1(14) . . ?
C78 C77 C76 116.7(14) . . ?
C78 C77 H77 121.6 . . ?
C76 C77 H77 121.6 . . ?
C77 C78 C79 124.5(15) . . ?
C77 C78 H78 117.8 . . ?
C79 C78 H78 117.8 . . ?
C80 C79 C78 117.8(15) . . ?
C80 C79 H79 121.1 . . ?
C78 C79 H79 121.1 . . ?
C79 C80 C81 120.5(15) . . ?
C79 C80 H80 119.7 . . ?
C81 C80 H80 119.7 . . ?
C76 C81 C80 121.6(14) . . ?
C76 C81 H81 119.2 . . ?
C80 C81 H81 119.2 . . ?
C76 C82 H82A 109.5 . . ?
C76 C82 H82B 109.5 . . ?
H82A C82 H82B 109.5 . . ?
C76 C82 H82C 109.5 . . ?
H82A C82 H82C 109.5 . . ?
H82B C82 H82C 109.5 . . ?
C84A C83A C88A 120.0 . . ?
C84A C83A C89A 121.8(14) . . ?
C88A C83A C89A 118.1(14) . . ?
C85A C84A C83A 120.0 . . ?
C85A C84A H84A 120.0 . . ?
C83A C84A H84A 120.0 . . ?
C84A C85A C86A 120.0 . . ?
C84A C85A H85A 120.0 . . ?
C86A C85A H85A 120.0 . . ?
C85A C86A C87A 120.0 . . ?
C85A C86A H86A 120.0 . . ?
C87A C86A H86A 120.0 . . ?
C88A C87A C86A 120.0 . . ?
C88A C87A H87A 120.0 . . ?
C86A C87A H87A 120.0 . . ?
C87A C88A C83A 120.0 . . ?
C87A C88A H88A 120.0 . . ?
C83A C88A H88A 120.0 . . ?
C83A C89A H89A 109.5 . . ?
C83A C89A H89B 109.5 . . ?
H89A C89A H89B 109.5 . . ?
C83A C89A H89C 109.5 . . ?
H89A C89A H89C 109.5 . . ?
H89B C89A H89C 109.5 . . ?
C84B C83B C88B 120.0 . . ?
C84B C83B C89B 115(3) . . ?
C88B C83B C89B 125(3) . . ?
C85B C84B C83B 120.0 . . ?
C85B C84B H84B 120.0 . . ?
C83B C84B H84B 120.0 . . ?
C86B C85B C84B 120.0 . . ?
C86B C85B H85B 120.0 . . ?
C84B C85B H85B 120.0 . . ?
C85B C86B C87B 120.0 . . ?
C85B C86B H86B 120.0 . . ?
C87B C86B H86B 120.0 . . ?
C88B C87B C86B 120.0 . . ?
C88B C87B H87B 120.0 . . ?
C86B C87B H87B 120.0 . . ?
C87B C88B C83B 120.0 . . ?
C87B C88B H88B 120.0 . . ?
C83B C88B H88B 120.0 . . ?
C83B C89B H89D 109.5 . . ?
C83B C89B H89E 109.5 . . ?
H89D C89B H89E 109.5 . . ?
C83B C89B H89F 109.5 . . ?
H89D C89B H89F 109.5 . . ?
H89E C89B H89F 109.5 . . ?

loop_
_geom_bond_atom_site_label_1
_geom_bond_atom_site_label_2
_geom_bond_distance
_geom_bond_site_symmetry_2
_geom_bond_publ_flag
F1 C19 1.311(14) . ?
F2 C19 1.354(14) . ?
F3 C19 1.331(13) . ?
F4A C20 1.251(15) . ?
F5A C20 1.376(15) . ?
F6A C20 1.411(15) . ?
F4B C20 1.365(15) . ?
F5B C20 1.361(15) . ?
F6B C20 1.234(15) . ?
F7 C39 1.364(15) . ?
F8 C39 1.342(15) . ?
F9 C39 1.285(14) . ?
F10 C40 1.305(16) . ?
F11 C40 1.364(16) . ?
F12 C40 1.338(16) . ?
O1 C1 1.390(13) . ?
O1 B1 1.426(16) . ?
O2 C6 1.363(13) . ?
O2 B1 1.475(15) . ?
O3 C21 1.333(15) . ?
O3 B2 1.538(19) . ?
O4 C26 1.406(17) . ?
O4 B2 1.411(18) . ?
O5 C42 1.374(13) . ?
O5 C41 1.411(12) . ?
O6 C45 1.367(13) . ?
O6 C48 1.428(12) . ?
O7 C50 1.400(13) . ?
O7 C49 1.422(13) . ?
O8 C52 1.418(13) . ?
O8 C51 1.422(13) . ?
O9 C54 1.423(13) . ?
O9 C53 1.425(13) . ?
O10 C56 1.402(14) . ?
O10 C55 1.431(14) . ?
O11 C59 1.353(13) . ?
O11 C62 1.400(14) . ?
O12 C63 1.397(13) . ?
O12 C64 1.402(13) . ?
O13 C66 1.416(14) . ?
O13 C65 1.417(13) . ?
O14 C67 1.386(15) . ?
O14 C68 1.402(14) . ?
N1 C7 1.332(14) . ?
N1 C11 1.346(13) . ?
N1 B1 1.636(17) . ?
N2 C27 1.327(14) . ?
N2 C31 1.339(16) . ?
N2 B2 1.654(19) . ?
B1 C13 1.636(18) . ?
B2 C33 1.55(2) . ?
C1 C2 1.349(16) . ?
C1 C6 1.416(16) . ?
C2 C3 1.370(16) . ?
C2 H2 0.9500 . ?
C3 C4 1.417(19) . ?
C3 H3 0.9500 . ?
C4 C5 1.419(18) . ?
C4 H4 0.9500 . ?
C5 C6 1.374(15) . ?
C5 H5 0.9500 . ?
C7 C8 1.373(15) . ?
C7 H7 0.9500 . ?
C8 C9 1.395(15) . ?
C8 H8 0.9500 . ?
C9 C10 1.362(15) . ?
C9 C12 1.481(14) . ?
C10 C11 1.370(15) . ?
C10 H10 0.9500 . ?
C11 H11 0.9500 . ?
C12 C12 1.35(2) 2_665 ?
C12 H12 0.9500 . ?
C13 C18 1.366(16) . ?
C13 C14 1.410(16) . ?
C14 C15 1.354(16) . ?
C14 H14 0.9500 . ?
C15 C16 1.391(18) . ?
C15 C19 1.495(19) . ?
C16 C17 1.384(19) . ?
C16 H16 0.9500 . ?
C17 C18 1.375(17) . ?
C17 C20 1.508(19) . ?
C18 H18 0.9500 . ?
C21 C26 1.255(19) . ?
C21 C22 1.49(2) . ?
C22 C23 1.375(19) . ?
C22 H22 0.9500 . ?
C23 C24 1.40(2) . ?
C23 H23 0.9500 . ?
C24 C25 1.386(19) . ?
C24 H24 0.9500 . ?
C25 C26 1.388(18) . ?
C25 H25 0.9500 . ?
C27 C28 1.384(16) . ?
C27 H27 0.9500 . ?
C28 C29 1.371(16) . ?
C28 H28 0.9500 . ?
C29 C30 1.398(16) . ?
C29 C32 1.470(14) . ?
C30 C31 1.380(16) . ?
C30 H30 0.9500 . ?
C31 H31 0.9500 . ?
C32 C32 1.31(2) 2_766 ?
C32 H32 0.9500 . ?
C33 C38 1.34(2) . ?
C33 C34 1.420(19) . ?
C34 C35 1.33(2) . ?
C34 H34 0.9500 . ?
C35 C36 1.40(2) . ?
C35 C39 1.42(2) . ?
C36 C37 1.38(2) . ?
C36 H36 0.9500 . ?
C37 C38 1.48(2) . ?
C37 C40 1.54(2) . ?
C38 H38 0.9500 . ?
C41 C54 1.464(16) 2_665 ?
C41 H41A 0.9900 . ?
C41 H41B 0.9900 . ?
C42 C43 1.350(15) . ?
C42 C47 1.414(15) . ?
C43 C44 1.418(16) . ?
C43 H43 0.9500 . ?
C44 C45 1.368(15) . ?
C44 H44 0.9500 . ?
C45 C46 1.384(16) . ?
C46 C47 1.372(15) . ?
C46 H46 0.9500 . ?
C47 H47 0.9500 . ?
C48 C49 1.506(16) . ?
C48 H48A 0.9900 . ?
C48 H48B 0.9900 . ?
C49 H49A 0.9900 . ?
C49 H49B 0.9900 . ?
C50 C51 1.499(16) . ?
C50 H50A 0.9900 . ?
C50 H50B 0.9900 . ?
C51 H51A 0.9900 . ?
C51 H51B 0.9900 . ?
C52 C53 1.472(15) . ?
C52 H52A 0.9900 . ?
C52 H52B 0.9900 . ?
C53 H53A 0.9900 . ?
C53 H53B 0.9900 . ?
C54 C41 1.464(16) 2_665 ?
C54 H54A 0.9900 . ?
C54 H54B 0.9900 . ?
C55 C68 1.448(17) 2_766 ?
C55 H55A 0.9900 . ?
C55 H55B 0.9900 . ?
C56 C61 1.356(16) . ?
C56 C57 1.371(16) . ?
C57 C58 1.378(16) . ?
C57 H57 0.9500 . ?
C58 C59 1.376(16) . ?
C58 H58 0.9500 . ?
C59 C60 1.388(16) . ?
C60 C61 1.368(16) . ?
C60 H60 0.9500 . ?
C61 H61 0.9500 . ?
C62 C63 1.521(17) . ?
C62 H62A 0.9900 . ?
C62 H62B 0.9900 . ?
C63 H63A 0.9900 . ?
C63 H63B 0.9900 . ?
C64 C65 1.494(16) . ?
C64 H64A 0.9900 . ?
C64 H64B 0.9900 . ?
C65 H65A 0.9900 . ?
C65 H65B 0.9900 . ?
C66 C67 1.532(17) . ?
C66 H66A 0.9900 . ?
C66 H66B 0.9900 . ?
C67 H67A 0.9900 . ?
C67 H67B 0.9900 . ?
C68 C55 1.448(17) 2_766 ?
C68 H68A 0.9900 . ?
C68 H68B 0.9900 . ?
C69 C74 1.333(17) . ?
C69 C70 1.394(17) . ?
C69 C75 1.536(17) . ?
C70 C71 1.357(17) . ?
C70 H70 0.9500 . ?
C71 C72 1.397(19) . ?
C71 H71 0.9500 . ?
C72 C73 1.370(19) . ?
C72 H72 0.9500 . ?
C73 C74 1.386(18) . ?
C73 H73 0.9500 . ?
C74 H74 0.9500 . ?
C75 H75A 0.9800 . ?
C75 H75B 0.9800 . ?
C75 H75C 0.9800 . ?
C76 C81 1.354(18) . ?
C76 C77 1.432(18) . ?
C76 C82 1.52(2) . ?
C77 C78 1.363(18) . ?
C77 H77 0.9500 . ?
C78 C79 1.389(19) . ?
C78 H78 0.9500 . ?
C79 C80 1.333(19) . ?
C79 H79 0.9500 . ?
C80 C81 1.411(18) . ?
C80 H80 0.9500 . ?
C81 H81 0.9500 . ?
C82 H82A 0.9800 . ?
C82 H82B 0.9800 . ?
C82 H82C 0.9800 . ?
C83A C84A 1.3900 . ?
C83A C88A 1.3900 . ?
C83A C89A 1.47(2) . ?
C84A C85A 1.3900 . ?
C84A H84A 0.9500 . ?
C85A C86A 1.3900 . ?
C85A H85A 0.9500 . ?
C86A C87A 1.3900 . ?
C86A H86A 0.9500 . ?
C87A C88A 1.3900 . ?
C87A H87A 0.9500 . ?
C88A H88A 0.9500 . ?
C89A H89A 0.9800 . ?
C89A H89B 0.9800 . ?
C89A H89C 0.9800 . ?
C83B C84B 1.3900 . ?
C83B C88B 1.3900 . ?
C83B C89B 1.44(6) . ?
C84B C85B 1.3900 . ?
C84B H84B 0.9500 . ?
C85B C86B 1.3900 . ?
C85B H85B 0.9500 . ?
C86B C87B 1.3900 . ?
C86B H86B 0.9500 . ?
C87B C88B 1.3900 . ?
C87B H87B 0.9500 . ?
C88B H88B 0.9500 . ?
C89B H89D 0.9800 . ?
C89B H89E 0.9800 . ?
C89B H89F 0.9800 . ?

loop_
_geom_torsion_atom_site_label_1
_geom_torsion_atom_site_label_2
_geom_torsion_atom_site_label_3
_geom_torsion_atom_site_label_4
_geom_torsion
_geom_torsion_site_symmetry_1
_geom_torsion_site_symmetry_2
_geom_torsion_site_symmetry_3
_geom_torsion_site_symmetry_4
_geom_torsion_publ_flag
C1 O1 B1 O2 -4.2(12) . . . . ?
C1 O1 B1 N1 -120.4(10) . . . . ?
C1 O1 B1 C13 119.0(10) . . . . ?
C6 O2 B1 O1 4.0(12) . . . . ?
C6 O2 B1 N1 122.6(9) . . . . ?
C6 O2 B1 C13 -119.5(11) . . . . ?
C7 N1 B1 O1 135.8(11) . . . . ?
C11 N1 B1 O1 -41.4(14) . . . . ?
C7 N1 B1 O2 17.9(15) . . . . ?
C11 N1 B1 O2 -159.3(9) . . . . ?
C7 N1 B1 C13 -101.8(12) . . . . ?
C11 N1 B1 C13 81.0(12) . . . . ?
C26 O4 B2 O3 10.1(15) . . . . ?
C26 O4 B2 C33 -120.8(14) . . . . ?
C26 O4 B2 N2 121.5(13) . . . . ?
C21 O3 B2 O4 -9.7(14) . . . . ?
C21 O3 B2 C33 121.0(14) . . . . ?
C21 O3 B2 N2 -127.1(11) . . . . ?
C27 N2 B2 O4 41.1(18) . . . . ?
C31 N2 B2 O4 -137.8(13) . . . . ?
C27 N2 B2 O3 153.6(12) . . . . ?
C31 N2 B2 O3 -25.3(17) . . . . ?
C27 N2 B2 C33 -84.6(15) . . . . ?
C31 N2 B2 C33 96.5(15) . . . . ?
B1 O1 C1 C2 -174.4(13) . . . . ?
B1 O1 C1 C6 2.7(12) . . . . ?
O1 C1 C2 C3 176.7(11) . . . . ?
C6 C1 C2 C3 -0.1(18) . . . . ?
C1 C2 C3 C4 -0.2(18) . . . . ?
C2 C3 C4 C5 0(2) . . . . ?
C3 C4 C5 C6 -0.1(19) . . . . ?
B1 O2 C6 C5 174.3(12) . . . . ?
B1 O2 C6 C1 -2.3(12) . . . . ?
C4 C5 C6 O2 -176.6(12) . . . . ?
C4 C5 C6 C1 -0.1(17) . . . . ?
C2 C1 C6 O2 177.2(10) . . . . ?
O1 C1 C6 O2 -0.2(13) . . . . ?
C2 C1 C6 C5 0.2(18) . . . . ?
O1 C1 C6 C5 -177.1(10) . . . . ?
C11 N1 C7 C8 0.4(18) . . . . ?
B1 N1 C7 C8 -176.9(11) . . . . ?
N1 C7 C8 C9 2.4(18) . . . . ?
C7 C8 C9 C10 -3.5(17) . . . . ?
C7 C8 C9 C12 176.3(10) . . . . ?
C8 C9 C10 C11 2.1(17) . . . . ?
C12 C9 C10 C11 -177.7(10) . . . . ?
C7 N1 C11 C10 -1.9(16) . . . . ?
B1 N1 C11 C10 175.4(10) . . . . ?
C9 C10 C11 N1 0.6(17) . . . . ?
C10 C9 C12 C12 -1(2) . . . 2_665 ?
C8 C9 C12 C12 178.9(13) . . . 2_665 ?
O1 B1 C13 C18 1.0(16) . . . . ?
O2 B1 C13 C18 122.9(12) . . . . ?
N1 B1 C13 C18 -120.5(12) . . . . ?
O1 B1 C13 C14 -168.8(10) . . . . ?
O2 B1 C13 C14 -46.8(15) . . . . ?
N1 B1 C13 C14 69.8(13) . . . . ?
C18 C13 C14 C15 1.6(16) . . . . ?
B1 C13 C14 C15 172.1(11) . . . . ?
C13 C14 C15 C16 -2.9(18) . . . . ?
C13 C14 C15 C19 179.7(11) . . . . ?
C14 C15 C16 C17 2.9(19) . . . . ?
C19 C15 C16 C17 -179.6(12) . . . . ?
C15 C16 C17 C18 -1.7(18) . . . . ?
C15 C16 C17 C20 -179.8(11) . . . . ?
C14 C13 C18 C17 -0.5(17) . . . . ?
B1 C13 C18 C17 -170.8(11) . . . . ?
C16 C17 C18 C13 0.6(19) . . . . ?
C20 C17 C18 C13 178.6(11) . . . . ?
C14 C15 C19 F1 61.8(17) . . . . ?
C16 C15 C19 F1 -115.7(14) . . . . ?
C14 C15 C19 F3 -173.0(12) . . . . ?
C16 C15 C19 F3 9.5(18) . . . . ?
C14 C15 C19 F2 -55.5(16) . . . . ?
C16 C15 C19 F2 127.0(13) . . . . ?
C18 C17 C20 F6B -20(2) . . . . ?
C16 C17 C20 F6B 158.0(17) . . . . ?
C18 C17 C20 F4A 174.1(17) . . . . ?
C16 C17 C20 F4A -8(2) . . . . ?
C18 C17 C20 F5B 108.4(15) . . . . ?
C16 C17 C20 F5B -73.7(16) . . . . ?
C18 C17 C20 F4B -144.5(14) . . . . ?
C16 C17 C20 F4B 33.4(17) . . . . ?
C18 C17 C20 F5A 39.1(18) . . . . ?
C16 C17 C20 F5A -143.0(13) . . . . ?
C18 C17 C20 F6A -63.5(16) . . . . ?
C16 C17 C20 F6A 114.4(14) . . . . ?
B2 O3 C21 C26 6.1(17) . . . . ?
B2 O3 C21 C22 -170.4(13) . . . . ?
C26 C21 C22 C23 3(2) . . . . ?
O3 C21 C22 C23 179.4(13) . . . . ?
C21 C22 C23 C24 -7(2) . . . . ?
C22 C23 C24 C25 4(2) . . . . ?
C23 C24 C25 C26 2(2) . . . . ?
O3 C21 C26 C25 -173.0(13) . . . . ?
C22 C21 C26 C25 4(3) . . . . ?
O3 C21 C26 O4 0(2) . . . . ?
C22 C21 C26 O4 176.7(12) . . . . ?
C24 C25 C26 C21 -6(2) . . . . ?
C24 C25 C26 O4 -178.4(14) . . . . ?
B2 O4 C26 C21 -7.0(17) . . . . ?
B2 O4 C26 C25 166.3(15) . . . . ?
C31 N2 C27 C28 0(2) . . . . ?
B2 N2 C27 C28 -178.8(12) . . . . ?
N2 C27 C28 C29 3(2) . . . . ?
C27 C28 C29 C30 -3.9(18) . . . . ?
C27 C28 C29 C32 177.0(11) . . . . ?
C28 C29 C30 C31 1.2(18) . . . . ?
C32 C29 C30 C31 -179.6(11) . . . . ?
C27 N2 C31 C30 -3(2) . . . . ?
B2 N2 C31 C30 176.0(12) . . . . ?
C29 C30 C31 N2 2(2) . . . . ?
C28 C29 C32 C32 -5(2) . . . 2_766 ?
C30 C29 C32 C32 176.2(14) . . . 2_766 ?
O4 B2 C33 C38 -3(2) . . . . ?
O3 B2 C33 C38 -127.8(17) . . . . ?
N2 B2 C33 C38 119.9(15) . . . . ?
O4 B2 C33 C34 154.7(13) . . . . ?
O3 B2 C33 C34 30(2) . . . . ?
N2 B2 C33 C34 -82.6(16) . . . . ?
C38 C33 C34 C35 -9(3) . . . . ?
B2 C33 C34 C35 -167.1(16) . . . . ?
C33 C34 C35 C36 1(3) . . . . ?
C33 C34 C35 C39 180.0(16) . . . . ?
C34 C35 C36 C37 9(3) . . . . ?
C39 C35 C36 C37 -170.2(16) . . . . ?
C35 C36 C37 C38 -10(3) . . . . ?
C35 C36 C37 C40 174.1(16) . . . . ?
C34 C33 C38 C37 8(3) . . . . ?
B2 C33 C38 C37 167.3(15) . . . . ?
C36 C37 C38 C33 1(3) . . . . ?
C40 C37 C38 C33 177.3(17) . . . . ?
C34 C35 C39 F9 -101(2) . . . . ?
C36 C35 C39 F9 79(2) . . . . ?
C34 C35 C39 F8 135.9(18) . . . . ?
C36 C35 C39 F8 -45(2) . . . . ?
C34 C35 C39 F7 21(2) . . . . ?
C36 C35 C39 F7 -160.0(15) . . . . ?
C36 C37 C40 F10 58(2) . . . . ?
C38 C37 C40 F10 -118.4(19) . . . . ?
C36 C37 C40 F12 -177.8(17) . . . . ?
C38 C37 C40 F12 6(3) . . . . ?
C36 C37 C40 F11 -58(2) . . . . ?
C38 C37 C40 F11 126.4(17) . . . . ?
C42 O5 C41 C54 178.4(9) . . . 2_665 ?
C41 O5 C42 C43 2.6(16) . . . . ?
C41 O5 C42 C47 -175.8(10) . . . . ?
O5 C42 C43 C44 -178.4(10) . . . . ?
C47 C42 C43 C44 -0.1(17) . . . . ?
C42 C43 C44 C45 0.8(16) . . . . ?
C48 O6 C45 C44 -177.5(10) . . . . ?
C48 O6 C45 C46 -0.2(16) . . . . ?
C43 C44 C45 O6 177.7(9) . . . . ?
C43 C44 C45 C46 0.3(17) . . . . ?
O6 C45 C46 C47 -179.3(10) . . . . ?
C44 C45 C46 C47 -2.1(17) . . . . ?
C45 C46 C47 C42 2.8(17) . . . . ?
C43 C42 C47 C46 -1.7(17) . . . . ?
O5 C42 C47 C46 176.8(10) . . . . ?
C45 O6 C48 C49 179.3(9) . . . . ?
C50 O7 C49 C48 178.3(9) . . . . ?
O6 C48 C49 O7 64.0(12) . . . . ?
C49 O7 C50 C51 176.7(9) . . . . ?
C52 O8 C51 C50 172.7(9) . . . . ?
O7 C50 C51 O8 60.7(12) . . . . ?
C51 O8 C52 C53 178.8(9) . . . . ?
C54 O9 C53 C52 -172.4(10) . . . . ?
O8 C52 C53 O9 -69.6(12) . . . . ?
C53 O9 C54 C41 -160.6(9) . . . 2_665 ?
C56 O10 C55 C68 -178.6(10) . . . 2_766 ?
C55 O10 C56 C61 171.7(10) . . . . ?
C55 O10 C56 C57 -3.5(17) . . . . ?
C61 C56 C57 C58 2.5(18) . . . . ?
O10 C56 C57 C58 177.5(10) . . . . ?
C56 C57 C58 C59 -1.1(17) . . . . ?
C62 O11 C59 C58 179.4(10) . . . . ?
C62 O11 C59 C60 0.5(16) . . . . ?
C57 C58 C59 O11 -178.7(10) . . . . ?
C57 C58 C59 C60 0.3(17) . . . . ?
O11 C59 C60 C61 177.9(10) . . . . ?
C58 C59 C60 C61 -1.1(17) . . . . ?
C57 C56 C61 C60 -3.3(18) . . . . ?
O10 C56 C61 C60 -178.7(10) . . . . ?
C59 C60 C61 C56 2.6(18) . . . . ?
C59 O11 C62 C63 -179.9(9) . . . . ?
C64 O12 C63 C62 -163.4(10) . . . . ?
O11 C62 C63 O12 -64.1(13) . . . . ?
C63 O12 C64 C65 -173.3(10) . . . . ?
C66 O13 C65 C64 -179.8(10) . . . . ?
O12 C64 C65 O13 -66.7(12) . . . . ?
C65 O13 C66 C67 172.6(10) . . . . ?
C68 O14 C67 C66 176.7(11) . . . . ?
O13 C66 C67 O14 66.4(13) . . . . ?
C67 O14 C68 C55 167.4(11) . . . 2_766 ?
C74 C69 C70 C71 -2.7(19) . . . . ?
C75 C69 C70 C71 -179.8(11) . . . . ?
C69 C70 C71 C72 3.3(19) . . . . ?
C70 C71 C72 C73 -2.7(19) . . . . ?
C71 C72 C73 C74 2(2) . . . . ?
C70 C69 C74 C73 2(2) . . . . ?
C75 C69 C74 C73 178.5(12) . . . . ?
C72 C73 C74 C69 -1(2) . . . . ?
C81 C76 C77 C78 2(2) . . . . ?
C82 C76 C77 C78 -179.3(13) . . . . ?
C76 C77 C78 C79 -2(2) . . . . ?
C77 C78 C79 C80 2(2) . . . . ?
C78 C79 C80 C81 -3(2) . . . . ?
C77 C76 C81 C80 -3(2) . . . . ?
C82 C76 C81 C80 178.5(13) . . . . ?
C79 C80 C81 C76 3(2) . . . . ?
C88A C83A C84A C85A 0.0 . . . . ?
C89A C83A C84A C85A -177.4(17) . . . . ?
C83A C84A C85A C86A 0.0 . . . . ?
C84A C85A C86A C87A 0.0 . . . . ?
C85A C86A C87A C88A 0.0 . . . . ?
C86A C87A C88A C83A 0.0 . . . . ?
C84A C83A C88A C87A 0.0 . . . . ?
C89A C83A C88A C87A 177.5(17) . . . . ?
C88B C83B C84B C85B 0.0 . . . . ?
C89B C83B C84B C85B 179(4) . . . . ?
C83B C84B C85B C86B 0.0 . . . . ?
C84B C85B C86B C87B 0.0 . . . . ?
C85B C86B C87B C88B 0.0 . . . . ?
C86B C87B C88B C83B 0.0 . . . . ?
C84B C83B C88B C87B 0.0 . . . . ?
C89B C83B C88B C87B -179(4) . . . . ?
